data_7038088
loop_
_publ_author_name
'Perl, David'
'Bisset, Sean W.'
'Telfer, Shane G.'

_publ_section_title
;
 Postcomplexation synthetic routes to dipyrrin complexes.
;
_journal_issue 6
_journal_name_full 'Dalton transactions (Cambridge, England : 2003)'
_journal_page_first 2440
_journal_page_last 2443
_journal_paper_doi 10.1039/c5dt04466a
_journal_volume 45
_journal_year 2016
_chemical_formula_moiety 'C20 H18 N4 O3 Re'
_chemical_formula_sum 'C20 H19 N4 O3 Re'
_chemical_formula_weight 549.59
_space_group_crystal_system triclinic
_space_group_IT_number 2
_space_group_name_Hall '-P 1'
_space_group_name_H-M_alt 'P -1'
_symmetry_space_group_name_Hall '-P 1'
_symmetry_space_group_name_H-M 'P -1'
_atom_sites_solution_hydrogens geom
_atom_sites_solution_primary iterative
_audit_creation_date 2015-09-05
_audit_creation_method
;
Olex2 1.2
(compiled 2014.11.28 svn.r3106 for OlexSys, GUI svn.r4959)
;
_audit_update_record
;
2015-09-09 deposited with the CCDC.
2016-01-15 downloaded from the CCDC.
;
_cell_angle_alpha 92.481(5)
_cell_angle_beta 105.021(5)
_cell_angle_gamma 104.660(5)
_cell_formula_units_Z 4
_cell_length_a 9.168(5)
_cell_length_b 15.214(5)
_cell_length_c 15.358(5)
_cell_measurement_reflns_used 15455
_cell_measurement_temperature 293
_cell_measurement_theta_max 71.8
_cell_measurement_theta_min 6.6
_cell_volume 1988.0(14)
_computing_cell_refinement
;
CrystalClear-SM Expert 2.0 rc14 (Rigaku, 2009)
;
_computing_data_collection
;
CrystalClear-SM Expert 2.0 rc14 (Rigaku, 2009)
;
_computing_data_reduction
;
CrystalClear-SM Expert 2.0 rc14 (Rigaku, 2009)
;
_computing_molecular_graphics 'Olex2 (Dolomanov et al., 2009)'
_computing_publication_material 'Olex2 (Dolomanov et al., 2009)'
_computing_structure_refinement 'ShelXL (Sheldrick, 2008)'
_computing_structure_solution 'olex2.solve (Bourhis et al., 2015)'
_diffrn_ambient_temperature 293
_diffrn_detector RX
_diffrn_detector_area_resol_mean 10.0000
_diffrn_measured_fraction_theta_full 0.947
_diffrn_measured_fraction_theta_max 0.947
_diffrn_measurement_details
;
scan:
    Number of images: 36
               Slice: 20.0000 - 200.0000
         Image width: 5.0000
            Exp time: 120.0000
       Rotation axis: Omega
               Omega: 0.0000
                 Chi: 54.0000
                 Phi: 0.0000
                 XTD: 127.4000
              2theta: 0.0000
scan:
    Number of images: 36
               Slice: 20.0000 - 200.0000
         Image width: 5.0000
            Exp time: 120.0000
       Rotation axis: Omega
               Omega: 0.0000
                 Chi: 0.0000
                 Phi: 270.0000
                 XTD: 127.4000
              2theta: 0.0000
scan:
    Number of images: 36
               Slice: 20.0000 - 200.0000
         Image width: 5.0000
            Exp time: 120.0000
       Rotation axis: Omega
               Omega: 0.0000
                 Chi: 0.0000
                 Phi: 0.0000
                 XTD: 127.4000
              2theta: 0.0000
scan:
    Number of images: 35
               Slice: 22.0000 - 197.0000
         Image width: 5.0000
            Exp time: 120.0000
       Rotation axis: Omega
               Omega: 0.0000
                 Chi: 54.0000
                 Phi: 270.0000
                 XTD: 127.4000
              2theta: 0.0000
scan:
    Number of images: 35
               Slice: 21.0000 - 196.0000
         Image width: 5.0000
            Exp time: 120.0000
       Rotation axis: Omega
               Omega: 0.0000
                 Chi: 54.0000
                 Phi: 180.0000
                 XTD: 127.4000
              2theta: 0.0000
scan:
    Number of images: 34
               Slice: 25.0000 - 195.0000
         Image width: 5.0000
            Exp time: 120.0000
       Rotation axis: Omega
               Omega: 0.0000
                 Chi: 54.0000
                 Phi: 90.0000
                 XTD: 127.4000
              2theta: 0.0000
;
_diffrn_measurement_device
;
Crystal Goniometer
;
_diffrn_measurement_device_type 'Rigaku Spider'
_diffrn_measurement_method 'profile data from \w-scans'
_diffrn_measurement_specimen_support Fiber
_diffrn_orient_matrix_type FS_PROCESS
_diffrn_orient_matrix_UB_11 -0.009848
_diffrn_orient_matrix_UB_12 -0.066976
_diffrn_orient_matrix_UB_13 -0.008836
_diffrn_orient_matrix_UB_21 -0.002124
_diffrn_orient_matrix_UB_22 -0.004739
_diffrn_orient_matrix_UB_23 0.064426
_diffrn_orient_matrix_UB_31 -0.116990
_diffrn_orient_matrix_UB_32 -0.013083
_diffrn_orient_matrix_UB_33 -0.019468
_diffrn_radiation_monochromator Confocal
_diffrn_radiation_type CuK\a
_diffrn_radiation_wavelength 1.54187
_diffrn_reflns_av_R_equivalents 0.0450
_diffrn_reflns_av_unetI/netI 0.0411
_diffrn_reflns_laue_measured_fraction_full 0.980
_diffrn_reflns_laue_measured_fraction_max 0.948
_diffrn_reflns_limit_h_max 10
_diffrn_reflns_limit_h_min -8
_diffrn_reflns_limit_k_max 18
_diffrn_reflns_limit_k_min -18
_diffrn_reflns_limit_l_max 18
_diffrn_reflns_limit_l_min -18
_diffrn_reflns_number 27861
_diffrn_reflns_point_group_measured_fraction_full 0.980
_diffrn_reflns_point_group_measured_fraction_max 0.948
_diffrn_reflns_theta_full 71.8
_diffrn_reflns_theta_max 71.8
_diffrn_reflns_theta_min 6.6
_diffrn_source 'Rotating Anode'
_diffrn_source_current 40.0
_diffrn_source_power 2.0
_diffrn_source_voltage 50.0
_exptl_absorpt_coefficient_mu 11.802
_exptl_absorpt_correction_T_max 1.000
_exptl_absorpt_correction_T_min 0.456
_exptl_absorpt_correction_type multi-scan
_exptl_absorpt_process_details '(ABSCOR; Higashi, 1995)'
_exptl_crystal_colour Yellow
_exptl_crystal_density_diffrn 1.836
_exptl_crystal_density_method 'not measured'
_exptl_crystal_description Plate
_exptl_crystal_F_000 1064
_exptl_crystal_size_max 0.35
_exptl_crystal_size_mid 0.26
_exptl_crystal_size_min 0.08
_refine_diff_density_max 2.409
_refine_diff_density_min -2.189
_refine_diff_density_rms 0.212
_refine_ls_extinction_coef 0.0014(2)
_refine_ls_extinction_expression Fc^*^=kFc[1+0.001xFc^2^\l^3^/sin(2\q)]^-1/4^
_refine_ls_extinction_method 'SHELXL-2014/7 (Sheldrick 2014'
_refine_ls_goodness_of_fit_ref 1.126
_refine_ls_hydrogen_treatment constr
_refine_ls_matrix_type full
_refine_ls_number_parameters 508
_refine_ls_number_reflns 7422
_refine_ls_number_restraints 266
_refine_ls_restrained_S_all 1.126
_refine_ls_R_factor_all 0.0564
_refine_ls_R_factor_gt 0.0473
_refine_ls_shift/su_max 0.000
_refine_ls_shift/su_mean 0.000
_refine_ls_structure_factor_coef Fsqd
_refine_ls_weighting_details 'w=1/[\s^2^(Fo^2^)+(0.0409P)^2^+24.7942P] where P=(Fo^2^+2Fc^2^)/3'
_refine_ls_weighting_scheme calc
_refine_ls_wR_factor_gt 0.1141
_refine_ls_wR_factor_ref 0.1374
_reflns_Friedel_coverage 0.000
_reflns_number_gt 6551
_reflns_number_total 7422
_reflns_threshold_expression 'I > 2\s(I)'
_cod_data_source_file c5dt04466a2.cif
_cod_data_source_block c6
_cod_depositor_comments 'Adding full bibliography for 7038083--7038090.cif.'
_cod_database_code 7038088
_shelx_space_group_comment
;
The symmetry employed for this shelxl refinement is uniquely defined
by the following loop, which should always be used as a source of
symmetry information in preference to the above space-group names.
They are only intended as comments.
;
_olex2_refinement_description
;
1. Fixed Uiso
 At 1.2 times of:
  All C(H) groups, All C(H,H) groups, All C(H,H,H,H) groups
 At 1.5 times of:
  All C(H,H,H) groups
2. Restrained distances
 C27-C26A = C28B-C27 = C28A-C27 = C27-C26B
 1.54 with sigma of 0.02
 C1A1-C127 = C2A1-C127
 1.54 with sigma of 0.02
 H1BA-H2AA
 -2 with sigma of 0.02
 H112_$1-H28D_$2
 -2 with sigma of 0.02
3. Uiso/Uaniso restraints and constraints
N114 \\sim C115 \\sim C116 \\sim C117 \\sim C118 \\sim C119 \\sim C120 \\sim
C121 \\sim C122 \\sim C123 \\sim N124 \\sim Re10: within 1.7A with sigma of
0.005 and sigma for terminal atoms of 0.02
N24 \\sim C23 \\sim C22 \\sim C21 \\sim C20 \\sim C19 \\sim C18 \\sim C17 \\sim
C16 \\sim C15 \\sim N14 \\sim Re1: within 1.7A with sigma of 0.005 and sigma
for terminal atoms of 0.02
C19 \\sim N25 \\sim C26A \\sim C27 \\sim C28A: within 1.7A with sigma of 0.01
and sigma for terminal atoms of 0.02
N8 \\sim C9 \\sim C10 \\sim C11 \\sim C12 \\sim C13: within 1.7A with sigma of
0.01 and sigma for terminal atoms of 0.02
Uanis(C127) = Uanis(C27)
Uanis(C1A1) = Uanis(C26A)
Uanis(C28B) = Uanis(C28A)
Uanis(C26A) = Uanis(C26B)
Uanis(C1B1) = Uanis(C1A1)
4. Rigid body (RIGU) restrains
 Re1, C6, O7
 with sigma for 1-2 distances of 0.004 and sigma for 1-3 distances of 0.004
 Re1, C4, O5
 with sigma for 1-2 distances of 0.004 and sigma for 1-3 distances of 0.004
 Re1, C0AA, O3
 with sigma for 1-2 distances of 0.004 and sigma for 1-3 distances of 0.004
 Re10, C102, O103
 with sigma for 1-2 distances of 0.004 and sigma for 1-3 distances of 0.004
 Re10, C106, O107
 with sigma for 1-2 distances of 0.004 and sigma for 1-3 distances of 0.004
 Re10, C104, O105
 with sigma for 1-2 distances of 0.004 and sigma for 1-3 distances of 0.004
5. Others
 Sof(C26B)=Sof(H26C)=Sof(H26D)=Sof(H27C)=Sof(H27D)=Sof(C28B)=Sof(H28D)=
 Sof(H28E)=Sof(H28F)=1-FVAR(1)
 Sof(C26A)=Sof(H26A)=Sof(H26B)=Sof(H27A)=Sof(H27B)=Sof(C28A)=Sof(H28A)=
 Sof(H28B)=Sof(H28C)=FVAR(1)
 Sof(H12A)=Sof(H12B)=Sof(C1B1)=Sof(H1BA)=Sof(H1BB)=1-FVAR(2)
 Sof(C1A1)=Sof(H1AA)=Sof(H1AB)=Sof(H12C)=Sof(H12D)=FVAR(2)
6.a Secondary CH2 refined with riding coordinates:
 C1A1(H1AA,H1AB), C127(H12C,H12D), C127(H12A,H12B), C26A(H26A,H26B), C26B(H26C,
 H26D), C27(H27A,H27B), C27(H27C,H27D), C1B1(H1BA,H1BB)
6.b Aromatic/amide H refined with riding coordinates:
 C123(H123), C17(H17), C110(H110), C113(H113), C116(H116), C109(H109), C9(H9),
 C23(H23), C12(H12), C16(H16), C13(H13), C11(H11), C10(H10), C121(H121),
 C21(H21), C112(H112), C111(H111), C122(H122), C15(H15), C115(H115), C117(H117),
  C22(H22)
6.c Idealised Me refined as rotating group:
 C2A1(H2AA,H2AB,H2AC), C28A(H28A,H28B,H28C), C28B(H28D,H28E,H28F)
;
_shelx_shelxl_version_number 2014/7
_olex2_submission_special_instructions 'No special instructions were received'

loop_
_space_group_symop_operation_xyz
'x, y, z'
'-x, -y, -z'

loop_
_atom_site_label
_atom_site_type_symbol
_atom_site_fract_x
_atom_site_fract_y
_atom_site_fract_z
_atom_site_U_iso_or_equiv
_atom_site_adp_type
_atom_site_occupancy
_atom_site_site_symmetry_order
_atom_site_calc_flag
_atom_site_refinement_flags_posn
_atom_site_refinement_flags_adp
_atom_site_refinement_flags_occupancy
_atom_site_disorder_assembly
_atom_site_disorder_group
Re10 Re -0.28229(5) 0.09034(3) 0.18633(2) 0.04220(15) Uani 1 1 d . U . . .
Re1 Re 1.48310(5) -0.44230(3) 0.31790(2) 0.04063(15) Uani 1 1 d . U . . .
O5 O 1.7696(10) -0.3705(6) 0.2484(6) 0.073(3) Uani 1 1 d . U . . .
N14 N 1.3627(8) -0.5475(5) 0.2057(5) 0.0342(13) Uani 1 1 d . U . . .
C123 C -0.4717(13) 0.0040(6) 0.3173(6) 0.0427(16) Uani 1 1 d . U . . .
H123 H -0.5543 0.0269 0.2886 0.051 Uiso 1 1 calc R . . . .
C0AA C 1.5865(9) -0.5201(6) 0.3885(6) 0.0317(17) Uani 1 1 d . U . . .
C102 C -0.2999(14) 0.2032(7) 0.2344(7) 0.048(2) Uani 1 1 d . U . . .
C17 C 1.1677(13) -0.6509(7) 0.1008(6) 0.0462(17) Uani 1 1 d . U . . .
H17 H 1.0714 -0.6787 0.0590 0.055 Uiso 1 1 calc R . . . .
C20 C 1.1929(12) -0.4013(7) 0.1753(6) 0.0441(16) Uani 1 1 d . U . . .
C110 C -0.1063(18) -0.1383(10) 0.0950(7) 0.068(4) Uani 1 1 d . . . . .
H110 H -0.0171 -0.1428 0.0790 0.081 Uiso 1 1 calc R . . . .
C113 C -0.3648(18) -0.1208(7) 0.1410(7) 0.064(4) Uani 1 1 d . . . . .
H113 H -0.4548 -0.1164 0.1561 0.077 Uiso 1 1 calc R . . . .
C119 C -0.0850(12) -0.0211(6) 0.3594(6) 0.0365(15) Uani 1 1 d . U . . .
O3 O 1.6508(8) -0.5683(5) 0.4302(4) 0.0424(15) Uani 1 1 d . U . . .
C116 C 0.2216(12) 0.1501(7) 0.2994(7) 0.0442(17) Uani 1 1 d . U . . .
H116 H 0.3230 0.1819 0.3000 0.053 Uiso 1 1 calc R . . . .
N8 N 1.2657(7) -0.5005(5) 0.3584(4) 0.0247(13) Uani 1 1 d . U . . .
C109 C -0.1278(16) -0.0508(10) 0.1178(7) 0.062(3) Uani 1 1 d . . . . .
H109 H -0.0508 0.0022 0.1170 0.074 Uiso 1 1 calc R . . . .
O103 O -0.3168(10) 0.2709(5) 0.2618(5) 0.061(2) Uani 1 1 d . U . . .
O105 O -0.1909(11) 0.1778(6) 0.0244(5) 0.069(2) Uani 1 1 d . U . . .
C9 C 1.2217(10) -0.5900(6) 0.3650(6) 0.0331(17) Uani 1 1 d . U . . .
H9 H 1.2874 -0.6255 0.3574 0.040 Uiso 1 1 calc R . . . .
C106 C -0.4984(16) 0.0627(7) 0.1161(7) 0.052(2) Uani 1 1 d . U . . .
N24 N 1.3437(10) -0.3662(6) 0.2356(5) 0.0438(15) Uani 1 1 d . U . . .
O107 O -0.6315(11) 0.0469(6) 0.0777(6) 0.069(2) Uani 1 1 d . U . . .
C23 C 1.3664(13) -0.2755(8) 0.2486(7) 0.0504(18) Uani 1 1 d . U . . .
H23 H 1.4563 -0.2355 0.2873 0.061 Uiso 1 1 calc R . . . .
C104 C -0.2271(15) 0.1461(7) 0.0855(7) 0.053(3) Uani 1 1 d . U . . .
C12 C 1.0257(11) -0.4887(7) 0.3846(6) 0.0373(18) Uani 1 1 d . U . . .
H12 H 0.9605 -0.4522 0.3906 0.045 Uiso 1 1 calc R . . . .
N124 N -0.3341(10) 0.0209(5) 0.2983(5) 0.0371(14) Uani 1 1 d . U . . .
N125 N -0.0144(13) -0.0814(6) 0.4025(6) 0.061(3) Uani 1 1 d . . . . .
C1A1 C -0.0659(19) -0.1629(11) 0.4299(12) 0.054(2) Uani 0.676(16) 1 d D . P A 2
H1AA H -0.1642 -0.1964 0.3867 0.064 Uiso 0.676(16) 1 calc R . P A 2
H1AB H -0.0864 -0.1537 0.4881 0.064 Uiso 0.676(16) 1 calc R . P A 2
C127 C 0.0527(15) -0.2201(10) 0.4393(11) 0.083(3) Uani 1 1 d D . . . .
H12C H -0.0038 -0.2811 0.4471 0.099 Uiso 0.676(16) 1 calc R . P A 2
H12D H 0.0715 -0.2251 0.3802 0.099 Uiso 0.676(16) 1 calc R . P A 2
H12A H -0.0340 -0.2395 0.4656 0.099 Uiso 0.324(16) 1 calc R . P A 1
H12B H 0.0395 -0.2615 0.3862 0.099 Uiso 0.324(16) 1 calc R . P A 1
C2A1 C 0.2109(18) -0.2009(9) 0.5066(9) 0.097(6) Uani 1 1 d D . . . .
H2AA H 0.2893 -0.1666 0.4808 0.146 Uiso 1 1 calc DGR . . . .
H2AB H 0.2332 -0.2576 0.5217 0.146 Uiso 1 1 calc GR . . . .
H2AC H 0.2117 -0.1661 0.5605 0.146 Uiso 1 1 calc GR . . . .
C16 C 1.2916(12) -0.6867(8) 0.1272(6) 0.0459(17) Uani 1 1 d . U . . .
H16 H 1.2976 -0.7433 0.1054 0.055 Uiso 1 1 calc R . . . .
N114 N -0.0415(9) 0.1098(5) 0.2690(5) 0.0373(14) Uani 1 1 d . U . . .
C13 C 1.1670(11) -0.4504(6) 0.3682(5) 0.0340(17) Uani 1 1 d . U . . .
H13 H 1.1960 -0.3880 0.3637 0.041 Uiso 1 1 calc R . . . .
N108 N -0.2563(12) -0.0439(6) 0.1401(5) 0.047(2) Uani 1 1 d . . . . .
C11 C 0.9799(12) -0.5809(7) 0.3921(6) 0.0423(19) Uani 1 1 d . U . . .
H11 H 0.8843 -0.6080 0.4030 0.051 Uiso 1 1 calc R . . . .
C10 C 1.0819(12) -0.6315(7) 0.3829(6) 0.0422(19) Uani 1 1 d . U . . .
H10 H 1.0562 -0.6937 0.3887 0.051 Uiso 1 1 calc R . . . .
C121 C -0.3330(13) -0.0725(6) 0.4100(6) 0.0431(17) Uani 1 1 d . U . . .
H121 H -0.3020 -0.1090 0.4543 0.052 Uiso 1 1 calc R . . . .
C21 C 1.1334(13) -0.3264(8) 0.1523(7) 0.0523(19) Uani 1 1 d . U . . .
H21 H 1.0363 -0.3294 0.1124 0.063 Uiso 1 1 calc R . . . .
C112 C -0.349(2) -0.2079(8) 0.1202(9) 0.095(6) Uani 1 1 d . . . . .
H112 H -0.4272 -0.2601 0.1219 0.115 Uiso 1 1 calc DR . . . .
C111 C -0.221(2) -0.2150(11) 0.0977(9) 0.088(5) Uani 1 1 d . . . . .
H111 H -0.2094 -0.2725 0.0838 0.106 Uiso 1 1 calc R . . . .
C122 C -0.4749(14) -0.0526(7) 0.3858(7) 0.0476(17) Uani 1 1 d . U . . .
H122 H -0.5580 -0.0732 0.4107 0.057 Uiso 1 1 calc R . . . .
C19 C 1.1253(12) -0.4964(7) 0.1446(6) 0.0443(16) Uani 1 1 d . U . . .
C15 C 1.4052(11) -0.6242(7) 0.1917(6) 0.0401(16) Uani 1 1 d . U . . .
H15 H 1.5009 -0.6334 0.2224 0.048 Uiso 1 1 calc R . . . .
C4 C 1.6635(13) -0.3970(8) 0.2761(7) 0.051(3) Uani 1 1 d . U . . .
C118 C 0.0156(12) 0.0505(6) 0.3259(6) 0.0382(14) Uani 1 1 d . U . . .
C18 C 1.2153(12) -0.5620(7) 0.1503(6) 0.0422(15) Uani 1 1 d . U . . .
C115 C 0.0827(12) 0.1683(7) 0.2534(7) 0.0455(17) Uani 1 1 d . U . . .
H115 H 0.0767 0.2150 0.2167 0.055 Uiso 1 1 calc R . . . .
C120 C -0.2429(12) -0.0274(6) 0.3552(6) 0.0375(14) Uani 1 1 d . U . . .
C117 C 0.1785(12) 0.0751(7) 0.3443(7) 0.0428(16) Uani 1 1 d . U . . .
H117 H 0.2462 0.0462 0.3802 0.051 Uiso 1 1 calc R . . . .
C22 C 1.2415(13) -0.2485(8) 0.1981(8) 0.0552(19) Uani 1 1 d . U . . .
H22 H 1.2326 -0.1891 0.1957 0.066 Uiso 1 1 calc R . . . .
O7 O 1.6224(10) -0.2909(5) 0.4796(5) 0.060(2) Uani 1 1 d . U . . .
C6 C 1.5762(12) -0.3469(7) 0.4198(7) 0.044(2) Uani 1 1 d . U . . .
N25 N 0.9694(12) -0.5214(8) 0.1064(6) 0.062(2) Uani 1 1 d . U . . .
C26A C 0.858(2) -0.6020(15) 0.0783(14) 0.054(2) Uani 0.543(12) 1 d D U P B 2
H26A H 0.8799 -0.6466 0.1194 0.064 Uiso 0.543(12) 1 calc R . P B 2
H26B H 0.8560 -0.6253 0.0181 0.064 Uiso 0.543(12) 1 calc R . P B 2
C26B C 0.843(2) -0.4979(14) 0.0929(17) 0.054(2) Uani 0.457(12) 1 d D . P B 1
H26C H 0.8305 -0.4644 0.0403 0.064 Uiso 0.457(12) 1 calc R . P B 1
H26D H 0.8478 -0.4578 0.1451 0.064 Uiso 0.457(12) 1 calc R . P B 1
C27 C 0.6961(14) -0.5864(10) 0.0764(11) 0.083(3) Uani 1 1 d D U . . .
H27A H 0.7129 -0.6400 0.0486 0.099 Uiso 0.543(12) 1 calc R . P B 1
H27B H 0.6652 -0.5999 0.1313 0.099 Uiso 0.543(12) 1 calc R . P B 1
H27C H 0.6734 -0.5939 0.1343 0.099 Uiso 0.457(12) 1 calc R . P B 2
H27D H 0.6903 -0.5263 0.0598 0.099 Uiso 0.457(12) 1 calc R . P B 2
C28A C 0.585(3) -0.547(2) 0.0121(17) 0.085(5) Uani 0.543(12) 1 d D U P B 1
H28A H 0.6194 -0.4814 0.0237 0.128 Uiso 0.543(12) 1 calc GR . P B 1
H28B H 0.4820 -0.5684 0.0203 0.128 Uiso 0.543(12) 1 calc GR . P B 1
H28C H 0.5816 -0.5656 -0.0490 0.128 Uiso 0.543(12) 1 calc GR . P B 1
C28B C 0.591(3) -0.6594(19) 0.0055(18) 0.085(5) Uani 0.457(12) 1 d D . P B 2
H28D H 0.6309 -0.6583 -0.0464 0.128 Uiso 0.457(12) 1 calc DGR . P B 2
H28E H 0.4880 -0.6499 -0.0117 0.128 Uiso 0.457(12) 1 calc GR . P B 2
H28F H 0.5848 -0.7175 0.0283 0.128 Uiso 0.457(12) 1 calc GR . P B 2
C1B1 C 0.092(4) -0.112(2) 0.422(2) 0.054(2) Uani 0.324(16) 1 d . . P A 1
H1BA H 0.1653 -0.0759 0.4772 0.064 Uiso 0.324(16) 1 calc DR . P A 1
H1BB H 0.1443 -0.1039 0.3746 0.064 Uiso 0.324(16) 1 calc R . P A 1

loop_
_atom_site_aniso_label
_atom_site_aniso_U_11
_atom_site_aniso_U_22
_atom_site_aniso_U_33
_atom_site_aniso_U_23
_atom_site_aniso_U_13
_atom_site_aniso_U_12
Re10 0.0572(3) 0.0432(2) 0.0366(2) 0.01289(16) 0.01608(18) 0.02769(19)
Re1 0.0394(3) 0.0493(2) 0.0377(2) 0.01821(16) 0.01249(17) 0.01637(18)
O5 0.061(5) 0.090(6) 0.084(6) 0.054(5) 0.036(4) 0.025(4)
N14 0.019(3) 0.060(3) 0.032(3) 0.016(3) 0.013(2) 0.019(2)
C123 0.054(4) 0.042(3) 0.042(3) 0.007(3) 0.021(3) 0.022(3)
C0AA 0.016(4) 0.046(4) 0.039(4) 0.014(3) 0.015(3) 0.009(3)
C102 0.070(7) 0.041(4) 0.039(5) 0.009(3) 0.012(5) 0.028(4)
C17 0.042(3) 0.063(4) 0.035(3) 0.011(3) 0.017(3) 0.009(3)
C20 0.042(3) 0.063(3) 0.036(3) 0.025(3) 0.014(3) 0.024(3)
C110 0.084(10) 0.104(11) 0.040(6) 0.013(6) 0.020(6) 0.065(9)
C113 0.118(12) 0.046(6) 0.044(6) 0.013(5) 0.031(7) 0.041(7)
C119 0.050(3) 0.040(3) 0.031(3) 0.012(3) 0.015(3) 0.027(3)
O3 0.044(4) 0.059(4) 0.037(3) 0.019(3) 0.016(3) 0.030(3)
C116 0.040(4) 0.052(4) 0.050(3) 0.013(3) 0.017(3) 0.021(3)
N8 0.013(3) 0.043(3) 0.020(3) 0.009(2) -0.003(2) 0.016(3)
C109 0.076(8) 0.100(9) 0.033(5) 0.012(5) 0.015(5) 0.066(8)
O103 0.074(6) 0.046(4) 0.063(5) -0.003(3) 0.005(4) 0.035(4)
O105 0.097(7) 0.073(5) 0.048(4) 0.031(4) 0.027(4) 0.029(5)
C9 0.033(4) 0.046(4) 0.033(4) 0.013(3) 0.018(3) 0.024(3)
C106 0.077(5) 0.043(5) 0.043(5) 0.005(4) 0.020(4) 0.025(4)
N24 0.044(3) 0.057(3) 0.039(3) 0.027(3) 0.015(3) 0.021(3)
O107 0.063(5) 0.076(5) 0.054(5) 0.002(4) -0.011(4) 0.022(4)
C23 0.047(4) 0.060(4) 0.051(4) 0.028(3) 0.012(3) 0.022(3)
C104 0.078(8) 0.054(6) 0.034(4) 0.021(4) 0.012(5) 0.032(5)
C12 0.027(4) 0.053(4) 0.034(4) 0.001(3) 0.006(3) 0.018(3)
N124 0.054(3) 0.035(3) 0.034(3) 0.007(2) 0.019(3) 0.023(3)
N125 0.096(8) 0.052(5) 0.044(5) 0.018(4) 0.011(5) 0.046(5)
C1A1 0.051(5) 0.071(5) 0.058(5) 0.031(4) 0.026(4) 0.035(4)
C127 0.061(5) 0.093(6) 0.116(7) 0.046(5) 0.038(5) 0.039(5)
C2A1 0.126(14) 0.068(8) 0.054(7) 0.023(6) 0.011(8) -0.039(9)
C16 0.039(3) 0.063(4) 0.040(3) 0.010(3) 0.020(3) 0.013(3)
N114 0.043(3) 0.045(3) 0.036(3) 0.018(2) 0.014(3) 0.028(3)
C13 0.033(4) 0.043(4) 0.027(3) 0.004(3) 0.006(3) 0.015(3)
N108 0.077(7) 0.053(5) 0.027(4) 0.009(3) 0.018(4) 0.040(5)
C11 0.035(4) 0.055(5) 0.038(4) 0.002(4) 0.013(3) 0.011(4)
C10 0.049(5) 0.044(4) 0.039(4) 0.009(3) 0.020(4) 0.016(4)
C121 0.057(4) 0.042(3) 0.039(3) 0.013(3) 0.022(3) 0.018(3)
C21 0.046(4) 0.066(4) 0.049(4) 0.026(3) 0.007(3) 0.026(3)
C112 0.192(19) 0.048(7) 0.077(9) 0.016(6) 0.068(11) 0.055(10)
C111 0.161(17) 0.077(10) 0.065(8) 0.025(7) 0.056(10) 0.075(11)
C122 0.059(4) 0.046(3) 0.044(3) 0.012(3) 0.025(3) 0.016(3)
C19 0.042(3) 0.065(3) 0.031(3) 0.023(3) 0.014(3) 0.018(3)
C15 0.028(3) 0.062(4) 0.038(3) 0.013(3) 0.016(3) 0.020(3)
C4 0.053(5) 0.063(6) 0.050(6) 0.040(5) 0.021(4) 0.025(5)
C118 0.048(3) 0.042(3) 0.036(3) 0.013(2) 0.016(3) 0.028(3)
C18 0.038(3) 0.061(3) 0.031(3) 0.016(3) 0.016(2) 0.012(3)
C115 0.047(4) 0.048(3) 0.046(3) 0.014(3) 0.016(3) 0.015(3)
C120 0.054(3) 0.037(3) 0.031(3) 0.011(2) 0.018(3) 0.022(3)
C117 0.043(4) 0.050(3) 0.044(3) 0.013(3) 0.014(3) 0.024(3)
C22 0.049(4) 0.064(4) 0.056(4) 0.026(3) 0.009(3) 0.024(3)
O7 0.067(5) 0.049(4) 0.054(4) 0.010(3) -0.002(4) 0.018(4)
C6 0.043(6) 0.043(4) 0.044(4) 0.019(3) 0.001(4) 0.015(4)
N25 0.046(4) 0.089(5) 0.050(4) 0.025(4) 0.011(4) 0.013(4)
C26A 0.051(5) 0.071(5) 0.058(5) 0.031(4) 0.026(4) 0.035(4)
C26B 0.051(5) 0.071(5) 0.058(5) 0.031(4) 0.026(4) 0.035(4)
C27 0.061(5) 0.093(6) 0.116(7) 0.046(5) 0.038(5) 0.039(5)
C28A 0.086(12) 0.103(12) 0.085(11) 0.035(10) 0.043(10) 0.034(10)
C28B 0.086(12) 0.103(12) 0.085(11) 0.035(10) 0.043(10) 0.034(10)
C1B1 0.051(5) 0.071(5) 0.058(5) 0.031(4) 0.026(4) 0.035(4)

loop_
_atom_type_symbol
_atom_type_description
_atom_type_scat_dispersion_real
_atom_type_scat_dispersion_imag
_atom_type_scat_source
C C 0.0033 0.0016 'International Tables Vol C Tables 4.2.6.8 and 6.1.1.4'
H H 0.0000 0.0000 'International Tables Vol C Tables 4.2.6.8 and 6.1.1.4'
N N 0.0061 0.0033 'International Tables Vol C Tables 4.2.6.8 and 6.1.1.4'
O O 0.0106 0.0060 'International Tables Vol C Tables 4.2.6.8 and 6.1.1.4'
Re Re -1.0185 7.2310 'International Tables Vol C Tables 4.2.6.8 and 6.1.1.4'

loop_
_geom_angle_atom_site_label_1
_geom_angle_atom_site_label_2
_geom_angle_atom_site_label_3
_geom_angle
C102 Re10 C106 88.8(5)
C102 Re10 C104 90.4(4)
C102 Re10 N124 93.3(4)
C102 Re10 N114 94.6(4)
C102 Re10 N108 175.9(3)
C106 Re10 N124 94.4(4)
C106 Re10 N114 175.2(4)
C106 Re10 N108 93.4(4)
C104 Re10 C106 87.7(5)
C104 Re10 N124 175.7(4)
C104 Re10 N114 95.7(4)
C104 Re10 N108 93.0(4)
N124 Re10 N114 82.0(3)
N124 Re10 N108 83.2(3)
N114 Re10 N108 83.0(3)
N14 Re1 N8 80.9(2)
C0AA Re1 N14 93.5(3)
C0AA Re1 N8 90.9(3)
C0AA Re1 N24 173.9(3)
C0AA Re1 C4 89.8(4)
C0AA Re1 C6 88.7(4)
N24 Re1 N14 82.4(3)
N24 Re1 N8 83.9(3)
C4 Re1 N14 95.6(4)
C4 Re1 N8 176.4(4)
C4 Re1 N24 95.2(4)
C4 Re1 C6 88.2(5)
C6 Re1 N14 175.6(4)
C6 Re1 N8 95.3(4)
C6 Re1 N24 95.1(4)
C15 N14 Re1 124.7(6)
C15 N14 C18 105.9(8)
C18 N14 Re1 127.6(6)
N124 C123 H123 124.6
N124 C123 C122 110.8(9)
C122 C123 H123 124.6
O3 C0AA Re1 178.5(7)
O103 C102 Re10 177.3(11)
C16 C17 H17 127.0
C16 C17 C18 106.1(10)
C18 C17 H17 127.0
N24 C20 C19 122.9(9)
C21 C20 N24 107.0(9)
C21 C20 C19 130.0(10)
C109 C110 H110 121.0
C111 C110 H110 121.0
C111 C110 C109 118.0(12)
N108 C113 H113 118.5
N108 C113 C112 123.0(14)
C112 C113 H113 118.5
N125 C119 C118 115.1(9)
N125 C119 C120 120.0(9)
C120 C119 C118 124.7(8)
C115 C116 H116 127.1
C117 C116 H116 127.1
C117 C116 C115 105.9(9)
C9 N8 Re1 119.3(5)
C9 N8 C13 117.9(7)
C13 N8 Re1 122.4(6)
C110 C109 H109 119.4
N108 C109 C110 121.3(13)
N108 C109 H109 119.4
N8 C9 H9 118.9
N8 C9 C10 122.1(8)
C10 C9 H9 118.9
O107 C106 Re10 176.4(10)
C20 N24 Re1 126.9(7)
C23 N24 Re1 125.3(7)
C23 N24 C20 105.9(8)
N24 C23 H23 123.9
N24 C23 C22 112.2(11)
C22 C23 H23 123.9
O105 C104 Re10 177.8(10)
C13 C12 H12 119.9
C13 C12 C11 120.2(9)
C11 C12 H12 119.9
C123 N124 Re10 124.8(6)
C123 N124 C120 107.0(8)
C120 N124 Re10 127.5(6)
C1A1 N125 C119 134.4(12)
C1B1 N125 C119 151(2)
N125 C1A1 H1AA 109.1
N125 C1A1 H1AB 109.1
N125 C1A1 C127 112.4(13)
H1AA C1A1 H1AB 107.9
C127 C1A1 H1AA 109.1
C127 C1A1 H1AB 109.1
C1A1 C127 H12C 105.4
C1A1 C127 H12D 105.4
H12C C127 H12D 106.0
H12A C127 H12B 111.0
C2A1 C127 C1A1 127.5(15)
C2A1 C127 H12C 105.4
C2A1 C127 H12D 105.4
C2A1 C127 H12A 113.8
C2A1 C127 H12B 113.8
C2A1 C127 C1B1 89.3(16)
C1B1 C127 H12A 113.8
C1B1 C127 H12B 113.8
C127 C2A1 H2AA 109.5
C127 C2A1 H2AB 109.5
C127 C2A1 H2AC 109.5
H2AA C2A1 H2AB 109.5
H2AA C2A1 H2AC 109.5
H2AB C2A1 H2AC 109.5
C17 C16 H16 126.4
C17 C16 C15 107.1(10)
C15 C16 H16 126.5
C118 N114 Re10 127.2(7)
C115 N114 Re10 123.5(6)
C115 N114 C118 107.0(8)
N8 C13 C12 122.2(8)
N8 C13 H13 118.9
C12 C13 H13 118.9
C113 N108 Re10 120.0(7)
C113 N108 C109 118.2(10)
C109 N108 Re10 121.6(9)
C12 C11 H11 121.4
C12 C11 C10 117.3(9)
C10 C11 H11 121.4
C9 C10 C11 120.2(9)
C9 C10 H10 119.9
C11 C10 H10 119.9
C122 C121 H121 126.3
C122 C121 C120 107.3(8)
C120 C121 H121 126.3
C20 C21 H21 125.7
C22 C21 C20 108.7(10)
C22 C21 H21 125.7
C113 C112 H112 120.5
C111 C112 C113 119.0(15)
C111 C112 H112 120.5
C110 C111 H111 119.7
C112 C111 C110 120.6(13)
C112 C111 H111 119.7
C123 C122 H122 126.3
C121 C122 C123 107.4(9)
C121 C122 H122 126.3
C20 C19 C18 123.6(9)
N25 C19 C20 115.2(10)
N25 C19 C18 121.2(10)
N14 C15 C16 112.0(9)
N14 C15 H15 124.0
C16 C15 H15 124.0
O5 C4 Re1 178.1(11)
N114 C118 C119 122.8(9)
N114 C118 C117 108.2(8)
C117 C118 C119 129.1(8)
N14 C18 C17 108.9(9)
N14 C18 C19 124.0(9)
C17 C18 C19 127.1(9)
C116 C115 H115 124.4
N114 C115 C116 111.2(9)
N114 C115 H115 124.4
C119 C120 N124 123.6(8)
C121 C120 C119 128.6(8)
C121 C120 N124 107.5(8)
C116 C117 C118 107.8(8)
C116 C117 H117 126.1
C118 C117 H117 126.1
C23 C22 H22 127.0
C21 C22 C23 106.1(10)
C21 C22 H22 127.0
O7 C6 Re1 176.1(10)
C19 N25 C26A 135.1(12)
C26B N25 C19 146.2(15)
N25 C26A H26A 110.0
N25 C26A H26B 110.0
N25 C26A C27 108.6(15)
H26A C26A H26B 108.4
C27 C26A H26A 110.0
C27 C26A H26B 110.0
N25 C26B H26C 109.6
N25 C26B H26D 109.6
N25 C26B C27 110.2(16)
H26C C26B H26D 108.1
C27 C26B H26C 109.6
C27 C26B H26D 109.6
C26A C27 H27C 111.6
C26A C27 H27D 111.6
C26B C27 H27A 112.7
C26B C27 H27B 112.7
H27A C27 H27B 110.2
H27C C27 H27D 109.4
C28A C27 C26B 95.1(16)
C28A C27 H27A 112.7
C28A C27 H27B 112.7
C28B C27 C26A 100.7(18)
C28B C27 H27C 111.6
C28B C27 H27D 111.6
C27 C28A H28A 109.5
C27 C28A H28B 109.5
C27 C28A H28C 109.5
H28A C28A H28B 109.5
H28A C28A H28C 109.5
H28B C28A H28C 109.5
C27 C28B H28D 109.5
C27 C28B H28E 109.5
C27 C28B H28F 109.5
H28D C28B H28E 109.5
H28D C28B H28F 109.5
H28E C28B H28F 109.5
N125 C1B1 C127 116(3)
N125 C1B1 H1BA 108.2
N125 C1B1 H1BB 108.2
C127 C1B1 H1BA 108.2
C127 C1B1 H1BB 108.2
H1BA C1B1 H1BB 107.4

loop_
_geom_bond_atom_site_label_1
_geom_bond_atom_site_label_2
_geom_bond_distance
Re10 C102 1.901(10)
Re10 C106 1.922(13)
Re10 C104 1.918(10)
Re10 N124 2.152(7)
Re10 N114 2.181(8)
Re10 N108 2.223(8)
Re1 N14 2.152(8)
Re1 C0AA 1.903(8)
Re1 N8 2.223(7)
Re1 N24 2.147(8)
Re1 C4 1.907(11)
Re1 C6 1.942(11)
O5 C4 1.149(13)
N14 C15 1.346(12)
N14 C18 1.354(12)
C123 H123 0.9300
C123 N124 1.332(13)
C123 C122 1.389(13)
C0AA O3 1.166(10)
C102 O103 1.157(11)
C17 H17 0.9300
C17 C16 1.358(15)
C17 C18 1.428(15)
C20 N24 1.405(13)
C20 C21 1.404(14)
C20 C19 1.427(15)
C110 H110 0.9300
C110 C109 1.436(17)
C110 C111 1.37(2)
C113 H113 0.9300
C113 N108 1.333(16)
C113 C112 1.400(15)
C119 N125 1.353(11)
C119 C118 1.445(13)
C119 C120 1.410(13)
C116 H116 0.9300
C116 C115 1.388(14)
C116 C117 1.384(14)
N8 C9 1.335(11)
N8 C13 1.353(10)
C109 H109 0.9300
C109 N108 1.336(14)
O105 C104 1.158(12)
C9 H9 0.9300
C9 C10 1.379(13)
C106 O107 1.167(14)
N24 C23 1.340(14)
C23 H23 0.9300
C23 C22 1.373(14)
C12 H12 0.9300
C12 C13 1.371(13)
C12 C11 1.379(14)
N124 C120 1.410(11)
N125 C1A1 1.338(18)
N125 C1B1 1.16(3)
C1A1 H1AA 0.9700
C1A1 H1AB 0.9700
C1A1 C127 1.540(14)
C127 H12C 0.9700
C127 H12D 0.9700
C127 H12A 0.9700
C127 H12B 0.9700
C127 C2A1 1.496(14)
C127 C1B1 1.65(4)
C2A1 H2AA 0.9600
C2A1 H2AB 0.9600
C2A1 H2AC 0.9600
C16 H16 0.9300
C16 C15 1.360(14)
N114 C118 1.387(10)
N114 C115 1.338(13)
C13 H13 0.9300
C11 H11 0.9300
C11 C10 1.382(13)
C10 H10 0.9300
C121 H121 0.9300
C121 C122 1.371(15)
C121 C120 1.408(12)
C21 H21 0.9300
C21 C22 1.361(16)
C112 H112 0.9300
C112 C111 1.34(2)
C111 H111 0.9300
C122 H122 0.9300
C19 C18 1.438(14)
C19 N25 1.343(13)
C15 H15 0.9300
C118 C117 1.393(14)
C115 H115 0.9300
C117 H117 0.9300
C22 H22 0.9300
O7 C6 1.138(12)
N25 C26A 1.35(2)
N25 C26B 1.27(2)
C26A H26A 0.9700
C26A H26B 0.9700
C26A C27 1.551(15)
C26B H26C 0.9700
C26B H26D 0.9700
C26B C27 1.603(17)
C27 H27A 0.9700
C27 H27B 0.9700
C27 H27C 0.9700
C27 H27D 0.9700
C27 C28A 1.487(17)
C27 C28B 1.469(17)
C28A H28A 0.9600
C28A H28B 0.9600
C28A H28C 0.9600
C28B H28D 0.9600
C28B H28E 0.9600
C28B H28F 0.9600
C1B1 H1BA 0.9700
C1B1 H1BB 0.9700

loop_
_geom_torsion_atom_site_label_1
_geom_torsion_atom_site_label_2
_geom_torsion_atom_site_label_3
_geom_torsion_atom_site_label_4
_geom_torsion
Re10 N124 C120 C119 14.1(13)
Re10 N124 C120 C121 -171.5(6)
Re10 N114 C118 C119 -18.9(12)
Re10 N114 C118 C117 162.8(6)
Re10 N114 C115 C116 -164.2(7)
Re1 N14 C15 C16 167.3(6)
Re1 N14 C18 C17 -165.4(6)
Re1 N14 C18 C19 14.5(12)
Re1 N8 C9 C10 -174.8(7)
Re1 N8 C13 C12 173.5(6)
Re1 N24 C23 C22 -167.3(7)
C123 N124 C120 C119 -175.4(9)
C123 N124 C120 C121 -0.9(10)
C17 C16 C15 N14 -2.5(11)
C20 N24 C23 C22 -2.0(12)
C20 C21 C22 C23 0.2(13)
C20 C19 C18 N14 18.6(13)
C20 C19 C18 C17 -161.5(9)
C20 C19 N25 C26A -171.1(15)
C20 C19 N25 C26B -12(3)
C110 C109 N108 Re10 174.9(7)
C110 C109 N108 C113 0.1(14)
C113 C112 C111 C110 0(2)
C119 N125 C1A1 C127 156.1(12)
C119 N125 C1B1 C127 -151(3)
C119 C118 C117 C116 -177.6(9)
N8 C9 C10 C11 1.8(14)
C109 C110 C111 C112 1(2)
C9 N8 C13 C12 0.0(12)
N24 C20 C21 C22 -1.3(12)
N24 C20 C19 C18 -18.1(14)
N24 C20 C19 N25 164.0(9)
N24 C23 C22 C21 1.2(13)
C12 C11 C10 C9 -1.3(14)
N124 C123 C122 C121 -0.6(12)
N125 C119 C118 N114 170.3(8)
N125 C119 C118 C117 -11.7(14)
N125 C119 C120 N124 -167.8(8)
N125 C119 C120 C121 19.0(15)
N125 C1A1 C127 C2A1 67(2)
C2A1 C127 C1B1 N125 -150(3)
C16 C17 C18 N14 -1.2(10)
C16 C17 C18 C19 178.9(9)
N114 C118 C117 C116 0.6(11)
C13 N8 C9 C10 -1.1(12)
C13 C12 C11 C10 0.2(13)
N108 C113 C112 C111 0(2)
C11 C12 C13 N8 0.4(13)
C21 C20 N24 Re1 167.0(7)
C21 C20 N24 C23 2.0(11)
C21 C20 C19 C18 159.4(10)
C21 C20 C19 N25 -18.5(15)
C112 C113 N108 Re10 -174.5(9)
C112 C113 N108 C109 0.5(16)
C111 C110 C109 N108 -0.6(17)
C122 C123 N124 Re10 171.8(6)
C122 C123 N124 C120 0.9(11)
C122 C121 C120 C119 174.7(9)
C122 C121 C120 N124 0.6(11)
C19 C20 N24 Re1 -15.0(13)
C19 C20 N24 C23 180.0(9)
C19 C20 C21 C22 -179.2(10)
C19 N25 C26A C27 157.4(12)
C19 N25 C26B C27 -154.4(16)
C15 N14 C18 C17 -0.2(9)
C15 N14 C18 C19 179.7(8)
C118 C119 N125 C1A1 -167.4(14)
C118 C119 N125 C1B1 -11(5)
C118 C119 C120 N124 16.9(14)
C118 C119 C120 C121 -156.3(9)
C118 N114 C115 C116 -0.7(11)
C18 N14 C15 C16 1.7(10)
C18 C17 C16 C15 2.2(10)
C18 C19 N25 C26A 11(2)
C18 C19 N25 C26B 170(2)
C115 C116 C117 C118 -1.0(11)
C115 N114 C118 C119 178.4(8)
C115 N114 C118 C117 0.0(10)
C120 C119 N125 C1A1 16.8(19)
C120 C119 N125 C1B1 173(4)
C120 C119 C118 N114 -14.2(14)
C120 C119 C118 C117 163.8(9)
C120 C121 C122 C123 -0.1(11)
C117 C116 C115 N114 1.1(12)
N25 C19 C18 N14 -163.6(9)
N25 C19 C18 C17 16.3(14)
N25 C26A C27 C28B 152.4(17)
N25 C26B C27 C28A -147.2(19)
